data_7248353
loop_
_publ_author_name
'B\"uchele, Wolfgang R. E.'
'Schlachta, Tim P.'
'Gebendorfer, Andreas L.'
'Pamperin, Jenny'
'Richter, Leon F.'
'Sauer, Michael J.'
'Prokop, Aram'
'K\"uhn, Fritz E.'

_publ_section_title
;
 Synthesis, characterization, and biomedical evaluation of
 ethylene-bridged tetra-NHC Pd(ii), Pt(ii) and Au(iii) complexes, with
 apoptosis-inducing properties in cisplatin-resistant neuroblastoma cells
;
_journal_issue 15
_journal_name_full 'RSC Advances'
_journal_page_first 10244
_journal_page_last 10254
_journal_paper_doi 10.1039/D4RA01195C
_journal_volume 14
_journal_year 2024
_chemical_compound_source 'see text'
_chemical_formula_moiety 'C20 H36 N8 Pd, 2(F6 P)'
_chemical_formula_sum 'C20 H36 F12 N8 P2 Pd'
_chemical_formula_weight 784.91
_chemical_name_systematic PdL13
_space_group_IT_number 15
_space_group_name_Hall '-C 2yc'
_space_group_name_H-M_alt 'C 1 2/c 1'
_symmetry_cell_setting monoclinic
_symmetry_Int_Tables_number 15
_symmetry_space_group_name_Hall '-C 2yc'
_symmetry_space_group_name_H-M 'C 1 2/c 1'
_atom_sites_solution_hydrogens geom
_atom_sites_solution_primary iterative
_atom_sites_solution_secondary difmap
_audit_update_record
;
2023-10-05 deposited with the CCDC.	2024-03-15 downloaded from the CCDC.
;
_cell_angle_alpha 90
_cell_angle_beta 123.111(3)
_cell_angle_gamma 90
_cell_formula_units_Z 4
_cell_length_a 23.125(2)
_cell_length_b 10.9006(10)
_cell_length_c 13.7800(14)
_cell_measurement_reflns_used 6290
_cell_measurement_temperature 100
_cell_measurement_theta_max 24.2471
_cell_measurement_theta_min 2.9616
_cell_volume 2909.5(5)
_computing_cell_refinement 'SAINT (Bruker, 2019)'
_computing_data_collection 'APEX 4 Control Software (Bruker, 2021)'
_computing_data_reduction 'SAINT (Bruker, 2019)'
_computing_molecular_graphics 'PLATON (Spek, 2011)'
_computing_publication_material 'PLATON (Spek, 2011), enCIFer (Allen, 2004)'
_computing_structure_refinement 'SHELXL (Sheldrick, 2018), SHELXLE (Huebschle, 2011)'
_computing_structure_solution 'SHELXT (Sheldrick, 2015)'
_diffrn_ambient_temperature 100
_diffrn_detector ' Bruker Photon-100 CMOS '
_diffrn_detector_area_resol_mean 16
_diffrn_measured_fraction_theta_full 1.000
_diffrn_measured_fraction_theta_max 1.000
_diffrn_measurement_device ' \k-geometry diffractometer '
_diffrn_measurement_device_type ' Bruker D8 Venture '
_diffrn_measurement_method ' phi- and omega-rotation '
_diffrn_radiation_monochromator 'Helios optic'
_diffrn_radiation_probe x-ray
_diffrn_radiation_source 'TXS rotating anode'
_diffrn_radiation_type MoK\a
_diffrn_radiation_wavelength 0.71073
_diffrn_reflns_av_R_equivalents 0.1028
_diffrn_reflns_av_unetI/netI 0.0301
_diffrn_reflns_limit_h_max 27
_diffrn_reflns_limit_h_min -27
_diffrn_reflns_limit_k_max 13
_diffrn_reflns_limit_k_min -13
_diffrn_reflns_limit_l_max 16
_diffrn_reflns_limit_l_min -16
_diffrn_reflns_number 63554
_diffrn_reflns_reduction_process
;
;
_diffrn_reflns_theta_full 25.24
_diffrn_reflns_theta_max 25.34
_diffrn_reflns_theta_min 2.14
_exptl_absorpt_coefficient_mu 0.853
_exptl_absorpt_correction_T_max 0.7379
_exptl_absorpt_correction_T_min 0.7042
_exptl_absorpt_correction_type multi-scan
_exptl_absorpt_process_details 'SADABS 2016/2, Bruker, 2016'
_exptl_crystal_colour colourless
_exptl_crystal_density_diffrn 1.792
_exptl_crystal_density_method 'Not Measured'
_exptl_crystal_description fragment
_exptl_crystal_F_000 1584
_exptl_crystal_recrystallization_method 'MeCN/Et2O Vapor Diffusion'
_exptl_crystal_size_max 0.069
_exptl_crystal_size_mid 0.044
_exptl_crystal_size_min 0.044
_refine_diff_density_max 0.333
_refine_diff_density_min -0.423
_refine_diff_density_rms 0.065
_refine_ls_extinction_method none
_refine_ls_goodness_of_fit_ref 1.072
_refine_ls_hydrogen_treatment constr
_refine_ls_matrix_type full
_refine_ls_number_parameters 281
_refine_ls_number_reflns 2669
_refine_ls_number_restraints 316
_refine_ls_restrained_S_all 1.023
_refine_ls_R_factor_all 0.0334
_refine_ls_R_factor_gt 0.0269
_refine_ls_shift/su_max 0.001
_refine_ls_shift/su_mean 0.000
_refine_ls_structure_factor_coef Fsqd
_refine_ls_weighting_details 'W=1/[\S^2^(FO^2^)+(0.0146P)^2^+6.6208P] WHERE P=(FO^2^+2FC^2^)/3'
_refine_ls_weighting_scheme calc
_refine_ls_wR_factor_gt 0.0544
_refine_ls_wR_factor_ref 0.0579
_reflns_number_gt 2333
_reflns_number_total 2669
_reflns_threshold_expression I>2\s(I)
_cod_data_source_file d4ra01195c2.cif
_cod_data_source_block geban2_0m
_cod_original_cell_volume 2909.6(5)
_cod_original_sg_symbol_H-M 'C 2/c'
_cod_database_code 7248353

loop_
_space_group_symop_id
_space_group_symop_operation_xyz
1 x,y,z
2 -x,y,1/2-z
3 -x,-y,-z
4 x,-y,1/2+z
5 1/2+x,1/2+y,z
6 1/2-x,1/2+y,1/2-z
7 1/2-x,1/2-y,-z
8 1/2+x,1/2-y,1/2+z

loop_
_atom_site_aniso_label
_atom_site_aniso_U_11
_atom_site_aniso_U_22
_atom_site_aniso_U_33
_atom_site_aniso_U_23
_atom_site_aniso_U_13
_atom_site_aniso_U_12
Pd1 0.0131(1) 0.0168(1) 0.0125(1) 0.0019(1) 0.0065(1) 0.0013(1)
P1 0.0257(14) 0.0176(14) 0.0220(11) -0.0041(9) 0.0162(10) -0.0013(9)
P1A 0.034(4) 0.071(6) 0.064(5) -0.029(4) 0.036(3) -0.018(3)
N1 0.0147(11) 0.0494(15) 0.0221(11) 0.0068(10) 0.0079(9) 0.0020(10)
F1 0.040(3) 0.041(2) 0.0287(18) 0.0054(18) 0.0252(18) 0.009(2)
F2 0.047(4) 0.107(6) 0.040(3) -0.026(3) 0.034(3) -0.011(3)
N2 0.0328(15) 0.0237(13) 0.0410(16) -0.0023(11) -0.0090(12) -0.0048(11)
F3 0.0277(19) 0.081(4) 0.050(3) -0.032(3) 0.0224(18) -0.017(2)
N3 0.0271(13) 0.0255(13) 0.0415(15) -0.0015(11) 0.0078(12) 0.0091(10)
F4 0.078(4) 0.041(2) 0.061(3) 0.0217(19) 0.046(3) 0.017(2)
N4 0.0290(12) 0.0357(13) 0.0184(11) 0.0068(10) 0.0124(10) 0.0086(10)
F5 0.0365(19) 0.060(3) 0.049(3) -0.027(2) 0.0287(19) -0.0184(19)
F6 0.071(4) 0.027(2) 0.086(4) -0.005(2) 0.045(3) 0.012(2)
C1 0.0200(13) 0.0224(13) 0.0144(12) 0.0059(10) 0.0071(10) -0.0001(10)
C2 0.0212(17) 0.109(4) 0.042(2) 0.032(2) 0.0001(15) -0.021(2)
C3 0.057(2) 0.059(3) 0.041(2) 0.0191(19) -0.0162(19) -0.042(2)
C4 0.0439(19) 0.069(2) 0.0379(18) 0.0217(17) 0.0270(16) 0.0380(17)
C5 0.022(4) 0.023(3) 0.034(4) -0.007(3) 0.017(3) -0.001(3)
C5A 0.030(4) 0.023(3) 0.027(3) -0.008(2) 0.016(3) -0.003(3)
C6 0.029(3) 0.020(3) 0.039(3) 0.002(3) 0.021(3) 0.001(3)
C6A 0.028(4) 0.017(3) 0.030(4) -0.004(3) 0.019(3) 0.003(3)
C7 0.0143(12) 0.0232(13) 0.0237(13) 0.0030(11) 0.0119(11) 0.0024(10)
C8 0.0415(19) 0.0305(17) 0.085(3) 0.0278(18) 0.0422(19) 0.0165(14)
C9 0.0312(17) 0.061(2) 0.0454(19) 0.0355(18) 0.0197(15) 0.0129(15)
C10 0.0263(15) 0.065(2) 0.0262(14) -0.0152(15) 0.0125(12) -0.0065(15)
F1A 0.068(9) 0.085(9) 0.081(7) -0.058(7) 0.062(7) -0.054(6)
F2A 0.025(6) 0.068(6) 0.025(5) -0.003(4) 0.012(5) 0.007(4)
F3A 0.047(6) 0.039(5) 0.064(7) -0.021(5) 0.038(5) -0.020(4)
F4A 0.044(6) 0.044(5) 0.110(8) 0.008(6) 0.045(6) 0.006(4)
F5A 0.050(6) 0.059(6) 0.064(7) -0.032(5) 0.043(6) -0.037(5)
F6A 0.062(6) 0.083(8) 0.034(5) 0.006(5) 0.024(4) 0.008(6)

loop_
_atom_site_label
_atom_site_type_symbol
_atom_site_thermal_displace_type
_atom_site_fract_x
_atom_site_fract_y
_atom_site_fract_z
_atom_site_occupancy
_atom_site_U_iso_or_equiv
_atom_site_calc_flag
_atom_site_refinement_flags
_atom_site_disorder_assembly
_atom_site_disorder_group
Pd1 Pd Uani 0.50000 1.00000 0.50000 1.000 0.0144(1) d SP . .
P1 P Uani 0.66399(18) 0.5571(3) 0.4691(3) 0.681(18) 0.0201(8) d DUP B 1
P1A P Uani 0.6677(5) 0.5519(9) 0.4788(10) 0.319(18) 0.052(3) d DUP B 2
N1 N Uani 0.34654(11) 0.9656(2) 0.39370(19) 1.000 0.0299(7) d . . .
F1 F Uani 0.6715(4) 0.5410(7) 0.3609(4) 0.681(18) 0.0332(13) d DUP B 1
F2 F Uani 0.6553(6) 0.5707(12) 0.5757(7) 0.681(18) 0.059(3) d DUP B 1
N2 N Uani 0.39430(13) 0.8017(2) 0.3835(2) 1.000 0.0476(8) d . . .
F3 F Uani 0.7398(3) 0.6088(9) 0.5442(6) 0.681(18) 0.0523(18) d DUP B 1
N3 N Uani 0.53426(12) 0.7444(2) 0.5941(2) 1.000 0.0370(8) d . . .
F4 F Uani 0.6926(5) 0.4212(5) 0.5095(6) 0.681(18) 0.0558(18) d DUP B 1
N4 N Uani 0.57068(11) 0.8738(2) 0.73362(18) 1.000 0.0280(7) d . . .
F5 F Uani 0.5867(2) 0.5033(7) 0.3910(6) 0.681(18) 0.0457(15) d DUP B 1
F6 F Uani 0.6325(4) 0.6894(4) 0.4236(7) 0.681(18) 0.060(2) d DUP B 1
C1 C Uani 0.40566(12) 0.9173(2) 0.4193(2) 1.000 0.0201(7) d . . .
C2 C Uani 0.28972(16) 0.8776(4) 0.3416(3) 1.000 0.0663(16) d . . .
C3 C Uani 0.3207(2) 0.7694(4) 0.3173(3) 1.000 0.0746(14) d . . .
C4 C Uani 0.33532(17) 1.0910(3) 0.4147(3) 1.000 0.0479(11) d . . .
C5 C Uani 0.4582(4) 0.7310(6) 0.3862(5) 0.508(10) 0.025(2) d DUP A 3
C5A C Uani 0.4289(4) 0.7006(6) 0.3947(5) 0.492(10) 0.0264(19) d DUP A 4
C6 C Uani 0.4985(3) 0.6632(6) 0.4991(6) 0.508(10) 0.0281(17) d DUP A 3
C6A C Uani 0.5058(3) 0.7184(6) 0.4627(6) 0.492(10) 0.023(2) d DUP A 4
C7 C Uani 0.53753(12) 0.8622(2) 0.6193(2) 1.000 0.0196(7) d . . .
C8 C Uani 0.56624(17) 0.6647(3) 0.6956(3) 1.000 0.0484(13) d . . .
C9 C Uani 0.59527(16) 0.7565(3) 0.7941(3) 1.000 0.0465(11) d . . .
C10 C Uani 0.58893(15) 0.9864(3) 0.7984(2) 1.000 0.0401(10) d . . .
F1A F Uani 0.6757(9) 0.5187(19) 0.3742(14) 0.319(18) 0.067(5) d DUP B 2
F2A F Uani 0.6564(10) 0.590(2) 0.5796(12) 0.319(18) 0.040(3) d DUP B 2
F3A F Uani 0.7257(7) 0.6549(11) 0.5225(14) 0.319(18) 0.046(3) d DUP B 2
F4A F Uani 0.7250(7) 0.4570(11) 0.5581(16) 0.319(18) 0.065(4) d DUP B 2
F5A F Uani 0.6081(8) 0.4547(14) 0.4370(15) 0.319(18) 0.052(4) d DUP B 2
F6A F Uani 0.6110(7) 0.6565(17) 0.3993(11) 0.319(18) 0.061(4) d DUP B 2
H5A1 H Uiso 0.41346 0.66961 0.31656 0.492(10) 0.0320 c RUP A 4
H5A2 H Uiso 0.41765 0.63735 0.43343 0.492(10) 0.0320 c RUP A 4
H2A H Uiso 0.24904 0.91033 0.26937 1.000 0.0800 c RU . .
H2B H Uiso 0.27603 0.85532 0.39601 1.000 0.0800 c RU . .
H6AA H Uiso 0.51730 0.78824 0.43021 0.492(10) 0.0280 c RUP A 4
H3A H Uiso 0.31251 0.69189 0.34533 1.000 0.0900 c RU . .
H3B H Uiso 0.30195 0.76197 0.23350 1.000 0.0900 c RU . .
H6AB H Uiso 0.52815 0.64395 0.45662 0.492(10) 0.0280 c RUP A 4
H4A H Uiso 0.30574 1.09135 0.44531 1.000 0.0720 c RU . .
H4B H Uiso 0.31285 1.13722 0.34197 1.000 0.0720 c RU . .
H4C H Uiso 0.37977 1.12906 0.47112 1.000 0.0720 c RU . .
H5A H Uiso 0.43984 0.67297 0.32048 0.508(10) 0.0310 c RUP A 3
H5B H Uiso 0.48814 0.79127 0.38024 0.508(10) 0.0310 c RUP A 3
H6A H Uiso 0.46651 0.61213 0.50871 0.508(10) 0.0330 c RUP A 3
H6B H Uiso 0.53196 0.60783 0.49779 0.508(10) 0.0330 c RUP A 3
H8A H Uiso 0.60327 0.61405 0.70048 1.000 0.0580 c RU . .
H8B H Uiso 0.53175 0.61032 0.69496 1.000 0.0580 c RU . .
H9A H Uiso 0.57732 0.74134 0.84384 1.000 0.0560 c RU . .
H9B H Uiso 0.64634 0.75353 0.84230 1.000 0.0560 c RU . .
H10A H Uiso 0.57580 0.98140 0.85497 1.000 0.0600 c RU . .
H10B H Uiso 0.56456 1.05493 0.74540 1.000 0.0600 c RU . .
H10C H Uiso 0.63885 0.99943 0.83909 1.000 0.0600 c RU . .

loop_
_atom_type_symbol
_atom_type_description
_atom_type_scat_dispersion_real
_atom_type_scat_dispersion_imag
_atom_type_scat_source
C C 0.0033 0.0016 ' International Tables Vol C Tables 4.2.6.8 and 6.1.1.4'
H H 0.0000 0.0000 ' International Tables Vol C Tables 4.2.6.8 and 6.1.1.4'
F F 0.0171 0.0103 ' International Tables Vol C Tables 4.2.6.8 and 6.1.1.4'
N N 0.0061 0.0033 ' International Tables Vol C Tables 4.2.6.8 and 6.1.1.4'
P P 0.1023 0.0942 ' International Tables Vol C Tables 4.2.6.8 and 6.1.1.4'
Pd Pd -0.9988 1.0072 ' International Tables Vol C Tables 4.2.6.8 and 6.1.1.4'

loop_
_geom_angle_atom_site_label_1
_geom_angle_atom_site_label_2
_geom_angle_atom_site_label_3
_geom_angle
_geom_angle_site_symmetry_1
_geom_angle_site_symmetry_2
_geom_angle_site_symmetry_3
_geom_angle_publ_flag
C1 Pd1 C7 88.36(10) . . . yes
C1 Pd1 C1 180.00 . . 3_676 yes
C1 Pd1 C7 91.64(10) . . 3_676 yes
C1 Pd1 C7 91.64(10) 3_676 . . yes
C7 Pd1 C7 180.00 . . 3_676 yes
C1 Pd1 C7 88.36(10) 3_676 . 3_676 yes
F4 P1 F5 89.6(5) . . . yes
F4 P1 F6 177.3(5) . . . yes
F5 P1 F6 88.0(5) . . . yes
F2 P1 F4 90.1(6) . . . yes
F1 P1 F2 178.7(6) . . . yes
F1 P1 F3 90.2(5) . . . yes
F1 P1 F4 89.3(5) . . . yes
F1 P1 F5 89.0(4) . . . yes
F1 P1 F6 89.5(5) . . . yes
F2 P1 F3 91.0(6) . . . yes
F3 P1 F4 90.1(5) . . . yes
F2 P1 F5 89.8(6) . . . yes
F2 P1 F6 91.0(6) . . . yes
F3 P1 F5 179.2(5) . . . yes
F3 P1 F6 92.3(5) . . . yes
F1A P1A F2A 177.0(13) . . . yes
F4A P1A F6A 177.0(12) . . . yes
F5A P1A F6A 90.2(11) . . . yes
F2A P1A F5A 88.1(13) . . . yes
F1A P1A F3A 90.7(12) . . . yes
F1A P1A F4A 90.5(12) . . . yes
F1A P1A F5A 91.6(12) . . . yes
F1A P1A F6A 90.0(11) . . . yes
F2A P1A F3A 89.5(12) . . . yes
F2A P1A F4A 92.5(12) . . . yes
F3A P1A F5A 177.0(13) . . . yes
F2A P1A F6A 87.1(11) . . . yes
F3A P1A F4A 89.1(10) . . . yes
F3A P1A F6A 87.9(10) . . . yes
F4A P1A F5A 92.8(10) . . . yes
C2 N1 C4 120.4(3) . . . yes
C1 N1 C2 113.1(3) . . . yes
C1 N1 C4 126.5(3) . . . yes
C1 N2 C5A 139.9(4) . . . yes
C1 N2 C3 112.7(3) . . . yes
C1 N2 C5 116.3(4) . . . yes
C3 N2 C5 128.5(3) . . . yes
C3 N2 C5A 107.2(4) . . . yes
C6 N3 C8 104.4(3) . . . yes
C6 N3 C7 140.6(3) . . . yes
C6A N3 C8 132.0(3) . . . yes
C7 N3 C8 113.6(2) . . . yes
C6A N3 C7 113.8(3) . . . yes
C9 N4 C10 120.1(2) . . . yes
C7 N4 C9 112.7(2) . . . yes
C7 N4 C10 126.9(2) . . . yes
N1 C1 N2 108.3(3) . . . yes
Pd1 C1 N1 127.77(17) . . . yes
Pd1 C1 N2 124.0(2) . . . yes
N1 C2 C3 102.3(3) . . . yes
N2 C3 C2 101.8(3) . . . yes
N2 C5 C6 107.2(6) . . . yes
N2 C5A C6A 113.6(5) . . . yes
N3 C6 C5 111.7(5) . . . yes
N3 C6A C5A 110.4(6) . . . yes
N3 C7 N4 108.5(2) . . . yes
Pd1 C7 N4 127.00(17) . . . yes
Pd1 C7 N3 124.48(18) . . . yes
N3 C8 C9 102.1(2) . . . yes
N4 C9 C8 102.9(3) . . . yes
C3 C2 H2A 111.00 . . . no
C3 C2 H2B 111.00 . . . no
N1 C2 H2A 111.00 . . . no
N1 C2 H2B 111.00 . . . no
H2A C2 H2B 109.00 . . . no
H3A C3 H3B 109.00 . . . no
N2 C3 H3B 111.00 . . . no
N2 C3 H3A 111.00 . . . no
C2 C3 H3A 111.00 . . . no
C2 C3 H3B 111.00 . . . no
N1 C4 H4A 109.00 . . . no
N1 C4 H4C 109.00 . . . no
H4A C4 H4B 109.00 . . . no
N1 C4 H4B 109.00 . . . no
H4B C4 H4C 110.00 . . . no
H4A C4 H4C 109.00 . . . no
H5A C5 H5B 109.00 . . . no
C6 C5 H5B 110.00 . . . no
N2 C5 H5A 110.00 . . . no
N2 C5 H5B 110.00 . . . no
C6 C5 H5A 110.00 . . . no
N2 C5A H5A1 109.00 . . . no
N2 C5A H5A2 109.00 . . . no
C6A C5A H5A1 109.00 . . . no
C6A C5A H5A2 109.00 . . . no
H5A1 C5A H5A2 108.00 . . . no
H6A C6 H6B 108.00 . . . no
N3 C6 H6B 109.00 . . . no
C5 C6 H6A 109.00 . . . no
N3 C6 H6A 109.00 . . . no
C5 C6 H6B 109.00 . . . no
N3 C6A H6AB 110.00 . . . no
H6AA C6A H6AB 108.00 . . . no
N3 C6A H6AA 110.00 . . . no
C5A C6A H6AA 110.00 . . . no
C5A C6A H6AB 110.00 . . . no
N3 C8 H8A 111.00 . . . no
C9 C8 H8A 111.00 . . . no
C9 C8 H8B 111.00 . . . no
H8A C8 H8B 109.00 . . . no
N3 C8 H8B 111.00 . . . no
N4 C9 H9B 111.00 . . . no
C8 C9 H9A 111.00 . . . no
N4 C9 H9A 111.00 . . . no
H9A C9 H9B 109.00 . . . no
C8 C9 H9B 111.00 . . . no
N4 C10 H10B 109.00 . . . no
N4 C10 H10C 109.00 . . . no
H10A C10 H10C 109.00 . . . no
H10B C10 H10C 110.00 . . . no
H10A C10 H10B 109.00 . . . no
N4 C10 H10A 109.00 . . . no

loop_
_geom_bond_atom_site_label_1
_geom_bond_atom_site_label_2
_geom_bond_distance
_geom_bond_site_symmetry_1
_geom_bond_site_symmetry_2
_geom_bond_publ_flag
Pd1 C1 2.039(3) . . yes
Pd1 C7 2.038(2) . . yes
Pd1 C1 2.039(3) . 3_676 yes
Pd1 C7 2.038(2) . 3_676 yes
P1 F6 1.583(6) . . yes
P1 F3 1.575(9) . . yes
P1 F1 1.602(8) . . yes
P1 F2 1.595(12) . . yes
P1 F4 1.594(7) . . yes
P1 F5 1.611(8) . . yes
P1A F2A 1.60(2) . . yes
P1A F1A 1.59(2) . . yes
P1A F5A 1.58(2) . . yes
P1A F3A 1.59(2) . . yes
P1A F4A 1.56(2) . . yes
P1A F6A 1.63(2) . . yes
N1 C1 1.321(4) . . yes
N1 C2 1.460(5) . . yes
N1 C4 1.450(4) . . yes
N2 C1 1.326(3) . . yes
N2 C5A 1.321(8) . . yes
N2 C5 1.649(10) . . yes
N2 C3 1.469(6) . . yes
N3 C7 1.322(3) . . yes
N3 C6 1.414(7) . . yes
N3 C8 1.459(4) . . yes
N3 C6A 1.578(7) . . yes
N4 C9 1.461(4) . . yes
N4 C7 1.329(3) . . yes
N4 C10 1.439(4) . . yes
C2 C3 1.510(6) . . no
C5 C6 1.500(9) . . no
C5A C6A 1.503(12) . . no
C8 C9 1.516(5) . . no
C2 H2B 0.9900 . . no
C2 H2A 0.9900 . . no
C3 H3A 0.9900 . . no
C3 H3B 0.9900 . . no
C4 H4B 0.9800 . . no
C4 H4C 0.9800 . . no
C4 H4A 0.9800 . . no
C5 H5A 0.9900 . . no
C5 H5B 0.9900 . . no
C5A H5A2 0.9900 . . no
C5A H5A1 0.9900 . . no
C6 H6A 0.9900 . . no
C6 H6B 0.9900 . . no
C6A H6AB 0.9900 . . no
C6A H6AA 0.9900 . . no
C8 H8B 0.9900 . . no
C8 H8A 0.9900 . . no
C9 H9A 0.9900 . . no
C9 H9B 0.9900 . . no
C10 H10B 0.9800 . . no
C10 H10C 0.9800 . . no
C10 H10A 0.9800 . . no

loop_
_geom_hbond_atom_site_label_D
_geom_hbond_atom_site_label_H
_geom_hbond_atom_site_label_A
_geom_hbond_distance_DH
_geom_hbond_distance_HA
_geom_hbond_distance_DA
_geom_hbond_angle_DHA
_geom_hbond_site_symmetry_A
_geom_hbond_publ_flag
C2 H2A F2 0.9900 2.3500 3.311(10) 162.00 8_464 yes
C2 H2A F2A 0.9900 2.3000 3.241(16) 158.00 8_464 yes
C3 H3A F4 0.9900 2.4100 3.303(9) 150.00 3_666 yes
C3 H3A F4A 0.9900 2.5300 3.484(17) 161.00 3_666 yes
C4 H4A F3 0.9800 2.5500 3.523(9) 173.00 5_455 yes
C6 H6A F5A 0.9900 2.3400 3.30(2) 162.00 3_666 yes
C6 H6B F2 0.9900 2.4700 3.331(16) 145.00 . yes
C6 H6B F2A 0.9900 2.4600 3.28(3) 140.00 . yes
C8 H8A F1 0.9900 2.5300 3.176(8) 122.00 4_565 yes
C8 H8A F1A 0.9900 2.5000 3.11(2) 119.00 4_565 yes
C9 H9A F5A 0.9900 2.3900 2.937(17) 114.00 4_565 yes

loop_
_geom_torsion_atom_site_label_1
_geom_torsion_atom_site_label_2
_geom_torsion_atom_site_label_3
_geom_torsion_atom_site_label_4
_geom_torsion
_geom_torsion_site_symmetry_1
_geom_torsion_site_symmetry_2
_geom_torsion_site_symmetry_3
_geom_torsion_site_symmetry_4
_geom_torsion_publ_flag
C7 Pd1 C1 N1 124.7(2) . . . . no
C7 Pd1 C1 N1 -55.3(2) 3_676 . . . no
C7 Pd1 C1 N2 -55.2(2) . . . . no
C7 Pd1 C1 N2 124.8(2) 3_676 . . . no
C1 Pd1 C7 N3 57.1(3) . . . . no
C1 Pd1 C7 N3 -122.9(3) 3_676 . . . no
C1 Pd1 C7 N4 -125.0(3) . . . . no
C1 Pd1 C7 N4 55.0(3) 3_676 . . . no
C4 N1 C1 Pd1 2.0(4) . . . . no
C2 N1 C1 N2 3.2(3) . . . . no
C2 N1 C1 Pd1 -176.7(2) . . . . no
C1 N1 C2 C3 -10.6(3) . . . . no
C4 N1 C2 C3 170.7(3) . . . . no
C4 N1 C1 N2 -178.2(3) . . . . no
C5 N2 C1 N1 169.7(3) . . . . no
C1 N2 C5 C6 94.5(5) . . . . no
C5 N2 C3 C2 -173.3(4) . . . . no
C3 N2 C1 Pd1 -173.9(2) . . . . no
C3 N2 C5 C6 -105.1(5) . . . . no
C1 N2 C3 C2 -12.4(4) . . . . no
C5 N2 C1 Pd1 -10.4(4) . . . . no
C3 N2 C1 N1 6.3(3) . . . . no
C8 N3 C7 N4 0.6(4) . . . . no
C7 N3 C6 C5 11.9(11) . . . . no
C8 N3 C6 C5 176.3(6) . . . . no
C6 N3 C8 C9 -172.6(4) . . . . no
C6 N3 C7 Pd1 -17.8(8) . . . . no
C8 N3 C7 Pd1 178.8(3) . . . . no
C6 N3 C7 N4 164.1(6) . . . . no
C7 N3 C8 C9 -3.3(4) . . . . no
C9 N4 C7 Pd1 -175.5(3) . . . . no
C10 N4 C7 Pd1 -1.8(5) . . . . no
C9 N4 C7 N3 2.7(4) . . . . no
C10 N4 C7 N3 176.4(3) . . . . no
C7 N4 C9 C8 -4.6(4) . . . . no
C10 N4 C9 C8 -178.7(3) . . . . no
N1 C2 C3 N2 12.7(3) . . . . no
N2 C5 C6 N3 -69.1(7) . . . . no
N3 C8 C9 N4 4.4(4) . . . . no
